data_7018182
loop_
_publ_author_name
'Song, Shaodi'
'Zhang, Xingyu'
'Ma, Haiyan'
'Yang, Yang'

_publ_section_title
;
 Zinc complexes supported by claw-type aminophenolate ligands: synthesis,
 characterization and catalysis in the ring-opening polymerization of
 rac-lactide.
;
_journal_issue 11
_journal_name_full 'Dalton transactions (Cambridge, England : 2003)'
_journal_page_first 3266
_journal_page_last 3277
_journal_paper_doi 10.1039/c2dt11767c
_journal_volume 41
_journal_year 2012
_chemical_formula_sum 'C60 H85 N2 O4 Zn'
_chemical_formula_weight 963.67
_chemical_name_systematic
;
?
;
_space_group_IT_number 2
_symmetry_cell_setting triclinic
_symmetry_space_group_name_Hall '-P 1'
_symmetry_space_group_name_H-M 'P -1'
_atom_sites_solution_hydrogens geom
_atom_sites_solution_primary direct
_atom_sites_solution_secondary difmap
_audit_creation_method SHELXL-97
_cell_angle_alpha 63.485(3)
_cell_angle_beta 67.435(3)
_cell_angle_gamma 75.481(3)
_cell_formula_units_Z 2
_cell_length_a 14.726(2)
_cell_length_b 14.998(2)
_cell_length_c 15.817(2)
_cell_measurement_reflns_used 1731
_cell_measurement_temperature 293(2)
_cell_measurement_theta_max 36.424
_cell_measurement_theta_min 4.896
_cell_volume 2873.3(7)
_computing_cell_refinement 'Bruker SMART'
_computing_data_collection 'Bruker SMART'
_computing_data_reduction 'Bruker SHELXTL'
_computing_molecular_graphics 'Bruker SHELXTL'
_computing_publication_material 'Bruker SHELXTL'
_computing_structure_refinement 'SHELXL-97 (Sheldrick, 1997)'
_computing_structure_solution 'SHELXS-97 (Sheldrick, 1990)'
_diffrn_ambient_temperature 293(2)
_diffrn_measured_fraction_theta_full 0.987
_diffrn_measured_fraction_theta_max 0.987
_diffrn_measurement_device_type 'CCD area detector'
_diffrn_measurement_method 'phi and omega scans'
_diffrn_radiation_monochromator graphite
_diffrn_radiation_source 'fine-focus sealed tube'
_diffrn_radiation_type MoK\a
_diffrn_radiation_wavelength 0.71073
_diffrn_reflns_av_R_equivalents 0.1084
_diffrn_reflns_av_sigmaI/netI 0.1899
_diffrn_reflns_limit_h_max 17
_diffrn_reflns_limit_h_min -17
_diffrn_reflns_limit_k_max 17
_diffrn_reflns_limit_k_min -18
_diffrn_reflns_limit_l_max 19
_diffrn_reflns_limit_l_min -18
_diffrn_reflns_number 15287
_diffrn_reflns_theta_full 25.50
_diffrn_reflns_theta_max 25.50
_diffrn_reflns_theta_min 1.68
_exptl_absorpt_coefficient_mu 0.471
_exptl_absorpt_correction_T_max 1.0000
_exptl_absorpt_correction_T_min 0.3091
_exptl_absorpt_correction_type empirical
_exptl_absorpt_process_details sadabs
_exptl_crystal_density_diffrn 1.114
_exptl_crystal_density_method 'not measured'
_exptl_crystal_description prismatic
_exptl_crystal_F_000 1042
_exptl_crystal_size_max 0.407
_exptl_crystal_size_mid 0.361
_exptl_crystal_size_min 0.257
_refine_diff_density_max 0.575
_refine_diff_density_min -0.589
_refine_diff_density_rms 0.067
_refine_ls_extinction_method none
_refine_ls_goodness_of_fit_ref 0.839
_refine_ls_hydrogen_treatment constr
_refine_ls_matrix_type full
_refine_ls_number_parameters 622
_refine_ls_number_reflns 10556
_refine_ls_number_restraints 4
_refine_ls_restrained_S_all 0.839
_refine_ls_R_factor_all 0.1531
_refine_ls_R_factor_gt 0.0720
_refine_ls_shift/su_max 0.079
_refine_ls_shift/su_mean 0.010
_refine_ls_structure_factor_coef Fsqd
_refine_ls_weighting_details 'calc w=1/[\s^2^(Fo^2^)+(0.0581P)^2^+0.0000P] where P=(Fo^2^+2Fc^2^)/3'
_refine_ls_weighting_scheme calc
_refine_ls_wR_factor_gt 0.1511
_refine_ls_wR_factor_ref 0.1823
_reflns_number_gt 4377
_reflns_number_total 10556
_reflns_threshold_expression >2sigma(I)
_cod_data_source_file c2dt11767c.txt
_cod_data_source_block cd20149
_cod_depositor_comments
;
The following automatic conversions were performed:

'_symmetry_cell_setting' value 'Triclinic' changed to 'triclinic'
according to /home/saulius/struct/CIF-dictionaries/cif_core.dic
dictionary named 'cif_core.dic' version 2.4.1 from 2010-06-29.

Automatic conversion script
Id: cif_fix_values 1715 2011-07-08 13:25:40Z adriana 
;
_cod_original_cell_volume 2873.0(7)
_cod_original_sg_symbol_H-M P-1
_cod_database_code 7018182

loop_
_symmetry_equiv_pos_as_xyz
'x, y, z'
'-x, -y, -z'

loop_
_atom_site_label
_atom_site_type_symbol
_atom_site_fract_x
_atom_site_fract_y
_atom_site_fract_z
_atom_site_U_iso_or_equiv
_atom_site_adp_type
_atom_site_occupancy
_atom_site_symmetry_multiplicity
_atom_site_calc_flag
_atom_site_refinement_flags
_atom_site_disorder_assembly
_atom_site_disorder_group
Zn Zn 0.42480(4) 0.13439(4) 0.36424(4) 0.0490(2) Uani 1 1 d . . .
O1 O 0.3568(2) 0.0183(2) 0.4093(2) 0.0529(9) Uani 1 1 d . . .
O2 O 0.3669(2) 0.2018(2) 0.4496(2) 0.0577(10) Uani 1 1 d . . .
O3 O 0.7957(3) 0.2072(3) 0.1628(2) 0.0601(10) Uani 1 1 d . . .
O4 O 0.1332(2) 0.1119(3) 0.7052(3) 0.0606(10) Uani 1 1 d . . .
N1 N 0.5682(3) 0.0730(3) 0.3088(3) 0.0393(10) Uani 1 1 d . . .
N2 N 0.4359(3) 0.2266(3) 0.2144(3) 0.0575(12) Uani 1 1 d . A .
C1 C 0.5035(5) 0.1596(5) 0.1645(4) 0.084(2) Uani 1 1 d . . .
H1A H 0.5251 0.1976 0.0931 0.101 Uiso 1 1 calc R . .
H1B H 0.4677 0.1062 0.1778 0.101 Uiso 1 1 calc R . .
C2 C 0.5924(4) 0.1149(4) 0.1994(3) 0.0510(13) Uani 1 1 d . . .
H2A H 0.6265 0.0621 0.1755 0.061 Uiso 1 1 calc R . .
H2B H 0.6373 0.1660 0.1702 0.061 Uiso 1 1 calc R . .
C3 C 0.6515(3) 0.0831(3) 0.3348(3) 0.0472(13) Uani 1 1 d . . .
H3A H 0.7126 0.0566 0.2973 0.057 Uiso 1 1 calc R . .
H3B H 0.6420 0.0424 0.4049 0.057 Uiso 1 1 calc R . .
C4 C 0.6621(3) 0.1882(4) 0.3148(4) 0.0454(12) Uani 1 1 d . . .
C5 C 0.7297(3) 0.2479(4) 0.2301(4) 0.0473(13) Uani 1 1 d . . .
C6 C 0.7313(4) 0.3488(4) 0.2101(4) 0.0524(14) Uani 1 1 d . . .
C7 C 0.6665(4) 0.3835(4) 0.2811(4) 0.0567(15) Uani 1 1 d . . .
H7 H 0.6663 0.4503 0.2688 0.068 Uiso 1 1 calc R . .
C8 C 0.6014(4) 0.3263(4) 0.3697(4) 0.0532(14) Uani 1 1 d . . .
C9 C 0.5988(4) 0.2290(4) 0.3837(4) 0.0509(13) Uani 1 1 d . . .
H9 H 0.5536 0.1895 0.4405 0.061 Uiso 1 1 calc R . .
C10 C 0.7976(5) 0.4198(4) 0.1115(4) 0.0752(19) Uani 1 1 d . . .
C11 C 0.7795(6) 0.4190(5) 0.0223(5) 0.132(3) Uani 1 1 d . . .
H11A H 0.8158 0.4684 -0.0380 0.198 Uiso 1 1 calc R . .
H11B H 0.7103 0.4341 0.0296 0.198 Uiso 1 1 calc R . .
H11C H 0.8012 0.3541 0.0198 0.198 Uiso 1 1 calc R . .
C12 C 0.9072(5) 0.3871(5) 0.1021(6) 0.139(4) Uani 1 1 d . . .
H12A H 0.9200 0.3869 0.1573 0.209 Uiso 1 1 calc R . .
H12B H 0.9469 0.4329 0.0410 0.209 Uiso 1 1 calc R . .
H12C H 0.9233 0.3210 0.1020 0.209 Uiso 1 1 calc R . .
C13 C 0.7761(5) 0.5286(4) 0.1029(5) 0.109(3) Uani 1 1 d . . .
H13A H 0.7933 0.5333 0.1534 0.164 Uiso 1 1 calc R . .
H13B H 0.7072 0.5496 0.1114 0.164 Uiso 1 1 calc R . .
H13C H 0.8145 0.5710 0.0385 0.164 Uiso 1 1 calc R . .
C14 C 0.5354(4) 0.3636(4) 0.4478(4) 0.0774(19) Uani 1 1 d . . .
H14A H 0.4731 0.3361 0.4765 0.116 Uiso 1 1 calc R . .
H14B H 0.5252 0.4353 0.4188 0.116 Uiso 1 1 calc R . .
H14C H 0.5654 0.3434 0.4987 0.116 Uiso 1 1 calc R . .
C15 C 0.8752(4) 0.1415(4) 0.1958(5) 0.081(2) Uani 1 1 d . . .
H15A H 0.9137 0.1780 0.2045 0.121 Uiso 1 1 calc R . .
H15B H 0.9164 0.1145 0.1471 0.121 Uiso 1 1 calc R . .
H15C H 0.8490 0.0878 0.2580 0.121 Uiso 1 1 calc R . .
C16 C 0.3415(5) 0.2434(6) 0.1998(5) 0.108(2) Uani 1 1 d D . .
H16A H 0.2959 0.2798 0.2394 0.130 Uiso 0.813(7) 1 calc PR A 1
H16B H 0.3171 0.1789 0.2257 0.130 Uiso 0.813(7) 1 calc PR A 1
H16C H 0.3078 0.1838 0.2422 0.130 Uiso 0.187(7) 1 d PR A 2
H16D H 0.3478 0.2618 0.1312 0.130 Uiso 0.187(7) 1 d PR A 2
C17 C 0.3390(7) 0.2993(8) 0.0953(6) 0.146(5) Uani 0.813(7) 1 d P A 1
H17A H 0.3687 0.3607 0.0661 0.219 Uiso 0.813(7) 1 calc PR A 1
H17B H 0.2717 0.3138 0.0952 0.219 Uiso 0.813(7) 1 calc PR A 1
H17C H 0.3750 0.2592 0.0574 0.219 Uiso 0.813(7) 1 calc PR A 1
C17' C 0.288(2) 0.3311(19) 0.233(2) 0.078(11) Uiso 0.187(7) 1 d PD A 2
H17D H 0.2760 0.3091 0.3032 0.116 Uiso 0.187(7) 1 calc PR A 2
H17E H 0.2258 0.3525 0.2196 0.116 Uiso 0.187(7) 1 calc PR A 2
H17F H 0.3282 0.3859 0.1972 0.116 Uiso 0.187(7) 1 calc PR A 2
C18 C 0.4832(5) 0.3192(5) 0.1762(5) 0.097(2) Uani 1 1 d . . .
H18A H 0.4959 0.3525 0.1048 0.117 Uiso 0.813(7) 1 calc PR A 1
H18B H 0.5461 0.3020 0.1889 0.117 Uiso 0.813(7) 1 calc PR A 1
H18C H 0.5442 0.2998 0.1914 0.117 Uiso 0.187(7) 1 d PR A 2
H18D H 0.4412 0.3598 0.2114 0.117 Uiso 0.187(7) 1 d PR A 2
C19 C 0.4188(7) 0.3891(6) 0.2248(6) 0.113(4) Uani 0.813(7) 1 d P A 1
H19A H 0.3539 0.3996 0.2195 0.170 Uiso 0.813(7) 1 calc PR A 1
H19B H 0.4467 0.4520 0.1924 0.170 Uiso 0.813(7) 1 calc PR A 1
H19C H 0.4147 0.3605 0.2938 0.170 Uiso 0.813(7) 1 calc PR A 1
C19' C 0.511(3) 0.392(3) 0.057(2) 0.123(17) Uani 0.187(7) 1 d P A 2
H19D H 0.5369 0.3521 0.0187 0.185 Uiso 0.187(7) 1 calc PR A 2
H19E H 0.5601 0.4344 0.0410 0.185 Uiso 0.187(7) 1 calc PR A 2
H19F H 0.4530 0.4332 0.0434 0.185 Uiso 0.187(7) 1 calc PR A 2
C20 C 0.5625(3) -0.0388(3) 0.3505(4) 0.0486(13) Uani 1 1 d . . .
H20A H 0.6272 -0.0692 0.3236 0.058 Uiso 1 1 calc R . .
H20B H 0.5487 -0.0644 0.4219 0.058 Uiso 1 1 calc R . .
C21 C 0.4885(3) -0.0738(4) 0.3317(3) 0.0430(12) Uani 1 1 d . . .
C22 C 0.3874(4) -0.0498(4) 0.3703(4) 0.0499(13) Uani 1 1 d . . .
C23 C 0.3211(3) -0.1011(4) 0.3681(4) 0.0510(13) Uani 1 1 d . . .
C24 C 0.3580(4) -0.1647(4) 0.3183(4) 0.0582(15) Uani 1 1 d . . .
H24 H 0.3135 -0.1977 0.3164 0.070 Uiso 1 1 calc R . .
C25 C 0.4578(4) -0.1821(4) 0.2708(4) 0.0519(14) Uani 1 1 d . . .
C26 C 0.5224(4) -0.1380(4) 0.2812(4) 0.0535(14) Uani 1 1 d . . .
H26 H 0.5901 -0.1512 0.2540 0.064 Uiso 1 1 calc R . .
C27 C 0.2089(4) -0.0839(4) 0.4159(4) 0.0606(15) Uani 1 1 d . . .
C28 C 0.1728(4) 0.0176(5) 0.3496(5) 0.0709(18) Uani 1 1 d . . .
C29 C 0.1195(5) 0.0919(6) 0.3855(6) 0.106(3) Uani 1 1 d . . .
H29 H 0.1075 0.0819 0.4511 0.128 Uiso 1 1 calc R . .
C30 C 0.0851(7) 0.1804(9) 0.3210(10) 0.155(5) Uani 1 1 d . . .
H30 H 0.0494 0.2296 0.3449 0.186 Uiso 1 1 calc R . .
C31 C 0.1011(7) 0.1990(10) 0.2242(11) 0.170(6) Uani 1 1 d . . .
H31 H 0.0771 0.2593 0.1824 0.203 Uiso 1 1 calc R . .
C32 C 0.1534(8) 0.1262(10) 0.1914(8) 0.150(4) Uani 1 1 d . . .
H32 H 0.1656 0.1369 0.1255 0.180 Uiso 1 1 calc R . .
C33 C 0.1887(6) 0.0373(7) 0.2526(7) 0.111(3) Uani 1 1 d . . .
H33 H 0.2245 -0.0109 0.2273 0.133 Uiso 1 1 calc R . .
C34 C 0.4916(4) -0.2496(4) 0.2120(4) 0.0627(16) Uani 1 1 d . . .
C35 C 0.4193(4) -0.2276(5) 0.1565(4) 0.0620(16) Uani 1 1 d . . .
C36 C 0.3987(5) -0.1299(6) 0.0951(5) 0.088(2) Uani 1 1 d . . .
H36 H 0.4327 -0.0806 0.0873 0.105 Uiso 1 1 calc R . .
C37 C 0.3318(7) -0.1016(8) 0.0457(6) 0.124(3) Uani 1 1 d . . .
H37 H 0.3184 -0.0347 0.0071 0.148 Uiso 1 1 calc R . .
C38 C 0.2852(7) -0.1746(12) 0.0545(8) 0.140(5) Uani 1 1 d . . .
H38 H 0.2401 -0.1569 0.0202 0.167 Uiso 1 1 calc R . .
C39 C 0.3025(8) -0.2718(9) 0.1117(8) 0.136(4) Uani 1 1 d . . .
H39 H 0.2692 -0.3209 0.1185 0.163 Uiso 1 1 calc R . .
C40 C 0.3724(6) -0.2959(6) 0.1603(5) 0.100(2) Uani 1 1 d . . .
H40 H 0.3872 -0.3630 0.1972 0.120 Uiso 1 1 calc R . .
C41 C 0.1856(4) -0.0943(5) 0.5233(4) 0.0801(19) Uani 1 1 d . . .
H41A H 0.2166 -0.0448 0.5227 0.120 Uiso 1 1 calc R . .
H41B H 0.2102 -0.1599 0.5614 0.120 Uiso 1 1 calc R . .
H41C H 0.1154 -0.0848 0.5527 0.120 Uiso 1 1 calc R . .
C42 C 0.1518(4) -0.1626(5) 0.4234(5) 0.083(2) Uani 1 1 d . . .
H42A H 0.0821 -0.1468 0.4499 0.124 Uiso 1 1 calc R . .
H42B H 0.1714 -0.2280 0.4665 0.124 Uiso 1 1 calc R . .
H42C H 0.1665 -0.1618 0.3584 0.124 Uiso 1 1 calc R . .
C43 C 0.5941(4) -0.2326(5) 0.1384(5) 0.103(3) Uani 1 1 d . . .
H43A H 0.6099 -0.2719 0.0997 0.155 Uiso 1 1 calc R . .
H43B H 0.6410 -0.2520 0.1736 0.155 Uiso 1 1 calc R . .
H43C H 0.5966 -0.1630 0.0951 0.155 Uiso 1 1 calc R . .
C44 C 0.4953(6) -0.3590(5) 0.2868(5) 0.117(3) Uani 1 1 d . . .
H44A H 0.5117 -0.4029 0.2526 0.175 Uiso 1 1 calc R . .
H44B H 0.4320 -0.3717 0.3370 0.175 Uiso 1 1 calc R . .
H44C H 0.5446 -0.3707 0.3174 0.175 Uiso 1 1 calc R . .
C45 C 0.2672(4) 0.1903(4) 0.5052(4) 0.0541(14) Uani 1 1 d . . .
H45A H 0.2580 0.1196 0.5419 0.065 Uiso 1 1 calc R . .
H45B H 0.2275 0.2188 0.4607 0.065 Uiso 1 1 calc R . .
C46 C 0.2335(4) 0.2413(4) 0.5766(4) 0.0469(13) Uani 1 1 d . . .
C47 C 0.1728(3) 0.2012(4) 0.6743(4) 0.0491(13) Uani 1 1 d . . .
C48 C 0.1524(4) 0.2437(4) 0.7434(4) 0.0542(14) Uani 1 1 d . . .
C49 C 0.1889(4) 0.3361(4) 0.7054(4) 0.0664(16) Uani 1 1 d . . .
H49 H 0.1756 0.3678 0.7483 0.080 Uiso 1 1 calc R . .
C50 C 0.2437(4) 0.3823(4) 0.6074(4) 0.0608(15) Uani 1 1 d . . .
C51 C 0.2662(4) 0.3333(4) 0.5448(4) 0.0580(15) Uani 1 1 d . . .
H51 H 0.3047 0.3632 0.4790 0.070 Uiso 1 1 calc R . .
C52 C 0.0969(4) 0.1921(5) 0.8535(4) 0.0712(17) Uani 1 1 d . . .
C53 C 0.1522(5) 0.0906(5) 0.8985(4) 0.098(2) Uani 1 1 d . . .
H53A H 0.1139 0.0560 0.9662 0.147 Uiso 1 1 calc R . .
H53B H 0.2149 0.1007 0.8968 0.147 Uiso 1 1 calc R . .
H53C H 0.1627 0.0515 0.8608 0.147 Uiso 1 1 calc R . .
C54 C -0.0085(4) 0.1782(5) 0.8696(5) 0.106(3) Uani 1 1 d . . .
H54A H -0.0069 0.1320 0.8421 0.159 Uiso 1 1 calc R . .
H54B H -0.0412 0.2415 0.8372 0.159 Uiso 1 1 calc R . .
H54C H -0.0437 0.1523 0.9396 0.159 Uiso 1 1 calc R . .
C55 C 0.0915(5) 0.2529(5) 0.9132(4) 0.105(2) Uani 1 1 d . . .
H55A H 0.0636 0.2147 0.9830 0.158 Uiso 1 1 calc R . .
H55B H 0.0507 0.3146 0.8934 0.158 Uiso 1 1 calc R . .
H55C H 0.1567 0.2671 0.9001 0.158 Uiso 1 1 calc R . .
C56 C 0.2773(5) 0.4852(5) 0.5694(5) 0.104(2) Uani 1 1 d . . .
H56A H 0.2628 0.5035 0.6246 0.156 Uiso 1 1 calc R . .
H56B H 0.2432 0.5335 0.5241 0.156 Uiso 1 1 calc R . .
H56C H 0.3472 0.4836 0.5357 0.156 Uiso 1 1 calc R . .
C57 C 0.0582(4) 0.1233(4) 0.6635(4) 0.0766(18) Uani 1 1 d . . .
H57A H 0.0037 0.1678 0.6842 0.115 Uiso 1 1 calc R . .
H57B H 0.0358 0.0592 0.6861 0.115 Uiso 1 1 calc R . .
H57C H 0.0847 0.1505 0.5922 0.115 Uiso 1 1 calc R . .
C58 C 0.0087(15) 0.4716(14) 0.4684(13) 0.365(10) Uiso 1 1 d D . .
H58A H 0.0307 0.4020 0.5014 0.437 Uiso 1 1 calc R . .
H58B H -0.0516 0.4744 0.4556 0.437 Uiso 1 1 calc R . .
C59 C 0.0863(16) 0.5204(18) 0.3736(16) 0.479(16) Uiso 1 1 d D . .
H59A H 0.0721 0.5925 0.3445 0.575 Uiso 1 1 calc R . .
H59B H 0.1519 0.5036 0.3805 0.575 Uiso 1 1 calc R . .
C60 C 0.0711(13) 0.4696(13) 0.3197(13) 0.379(10) Uiso 1 1 d D . .
H60A H 0.1336 0.4405 0.2886 0.569 Uiso 1 1 calc R . .
H60B H 0.0419 0.5173 0.2699 0.569 Uiso 1 1 calc R . .
H60C H 0.0280 0.4179 0.3657 0.569 Uiso 1 1 calc R . .

loop_
_atom_site_aniso_label
_atom_site_aniso_U_11
_atom_site_aniso_U_22
_atom_site_aniso_U_33
_atom_site_aniso_U_23
_atom_site_aniso_U_13
_atom_site_aniso_U_12
Zn 0.0541(4) 0.0501(4) 0.0382(4) -0.0171(3) -0.0111(3) -0.0031(3)
O1 0.053(2) 0.057(2) 0.054(2) -0.0314(19) -0.0084(18) -0.0083(18)
O2 0.058(2) 0.063(2) 0.050(2) -0.0298(19) -0.0057(19) -0.0065(19)
O3 0.067(2) 0.058(2) 0.046(2) -0.0188(19) -0.003(2) -0.016(2)
O4 0.057(2) 0.049(2) 0.066(3) -0.0157(19) -0.016(2) -0.0104(19)
N1 0.045(2) 0.033(2) 0.034(2) -0.0087(18) -0.0052(19) -0.0125(18)
N2 0.061(3) 0.054(3) 0.052(3) -0.015(2) -0.025(2) 0.002(2)
C1 0.095(5) 0.086(5) 0.048(4) -0.021(3) -0.013(4) 0.004(4)
C2 0.051(3) 0.055(3) 0.040(3) -0.015(3) -0.014(3) -0.001(3)
C3 0.052(3) 0.044(3) 0.037(3) -0.009(2) -0.010(3) -0.010(3)
C4 0.048(3) 0.044(3) 0.039(3) -0.009(2) -0.014(3) -0.010(3)
C5 0.049(3) 0.050(3) 0.036(3) -0.013(3) -0.004(3) -0.017(3)
C6 0.053(3) 0.054(4) 0.040(3) -0.010(3) -0.006(3) -0.017(3)
C7 0.064(4) 0.045(3) 0.055(4) -0.017(3) -0.010(3) -0.015(3)
C8 0.057(3) 0.051(4) 0.049(4) -0.017(3) -0.010(3) -0.016(3)
C9 0.052(3) 0.057(4) 0.040(3) -0.014(3) -0.012(3) -0.015(3)
C10 0.103(5) 0.043(4) 0.052(4) -0.004(3) 0.000(4) -0.028(4)
C11 0.223(9) 0.079(5) 0.052(5) -0.003(4) -0.012(5) -0.039(6)
C12 0.080(5) 0.074(5) 0.177(9) -0.014(5) 0.026(5) -0.038(4)
C13 0.151(6) 0.043(4) 0.083(5) -0.011(3) 0.015(5) -0.036(4)
C14 0.083(4) 0.082(5) 0.060(4) -0.036(4) 0.002(3) -0.019(4)
C15 0.053(4) 0.067(4) 0.103(5) -0.031(4) -0.009(4) -0.003(3)
C16 0.088(5) 0.139(7) 0.082(5) -0.020(5) -0.047(5) 0.002(5)
C17 0.149(9) 0.200(12) 0.071(7) 0.002(7) -0.072(7) -0.032(8)
C18 0.121(6) 0.089(6) 0.072(5) -0.011(4) -0.042(5) -0.012(5)
C19 0.155(9) 0.073(6) 0.086(7) -0.024(5) -0.035(6) 0.013(6)
C19' 0.11(3) 0.18(4) 0.05(2) -0.04(3) -0.01(2) 0.00(3)
C20 0.037(3) 0.046(3) 0.052(3) -0.016(3) -0.009(3) -0.002(2)
C21 0.039(3) 0.048(3) 0.041(3) -0.015(2) -0.014(2) -0.005(2)
C22 0.051(3) 0.049(3) 0.049(3) -0.016(3) -0.018(3) -0.008(3)
C23 0.046(3) 0.068(4) 0.046(3) -0.026(3) -0.015(3) -0.009(3)
C24 0.054(4) 0.063(4) 0.065(4) -0.025(3) -0.020(3) -0.015(3)
C25 0.056(3) 0.049(3) 0.058(4) -0.025(3) -0.021(3) -0.003(3)
C26 0.044(3) 0.052(3) 0.053(3) -0.019(3) -0.007(3) -0.001(3)
C27 0.041(3) 0.081(4) 0.066(4) -0.036(3) -0.012(3) -0.009(3)
C28 0.040(3) 0.102(6) 0.078(5) -0.042(4) -0.023(3) 0.000(3)
C29 0.065(5) 0.093(6) 0.128(7) -0.041(5) -0.009(5) 0.009(4)
C30 0.063(6) 0.126(10) 0.205(12) -0.051(10) -0.003(8) 0.017(6)
C31 0.069(7) 0.143(11) 0.233(16) -0.005(12) -0.074(10) 0.003(6)
C32 0.131(9) 0.188(12) 0.133(9) -0.029(9) -0.090(8) -0.005(8)
C33 0.113(6) 0.128(7) 0.109(7) -0.044(5) -0.071(6) 0.012(5)
C34 0.066(4) 0.057(4) 0.074(4) -0.039(3) -0.019(4) 0.000(3)
C35 0.060(4) 0.073(5) 0.055(4) -0.035(3) -0.004(3) -0.012(3)
C36 0.100(6) 0.105(6) 0.057(4) -0.040(4) -0.022(4) 0.002(5)
C37 0.110(7) 0.183(11) 0.063(5) -0.058(6) -0.032(5) 0.035(7)
C38 0.068(6) 0.281(17) 0.084(7) -0.096(9) -0.001(6) -0.029(9)
C39 0.113(8) 0.200(12) 0.110(9) -0.073(8) 0.003(7) -0.081(9)
C40 0.106(6) 0.127(7) 0.084(5) -0.043(5) -0.021(5) -0.050(5)
C41 0.051(4) 0.125(6) 0.070(4) -0.050(4) -0.005(3) -0.018(4)
C42 0.053(4) 0.126(6) 0.090(5) -0.065(4) -0.002(3) -0.030(4)
C43 0.071(4) 0.141(7) 0.129(7) -0.105(6) -0.008(4) 0.000(4)
C44 0.181(8) 0.062(5) 0.117(6) -0.044(4) -0.065(6) 0.020(5)
C45 0.053(3) 0.052(3) 0.060(4) -0.026(3) -0.021(3) 0.005(3)
C46 0.048(3) 0.047(3) 0.050(3) -0.022(3) -0.019(3) -0.001(3)
C47 0.044(3) 0.046(3) 0.048(3) -0.016(3) -0.009(3) -0.003(3)
C48 0.049(3) 0.064(4) 0.047(3) -0.027(3) -0.009(3) 0.000(3)
C49 0.067(4) 0.078(4) 0.060(4) -0.042(3) -0.002(3) -0.015(3)
C50 0.057(3) 0.065(4) 0.058(4) -0.032(3) 0.000(3) -0.014(3)
C51 0.059(3) 0.061(4) 0.041(3) -0.018(3) -0.002(3) -0.008(3)
C52 0.067(4) 0.085(5) 0.050(4) -0.027(3) -0.004(3) -0.009(4)
C53 0.116(6) 0.095(5) 0.059(4) -0.007(4) -0.028(4) -0.015(5)
C54 0.067(5) 0.138(7) 0.081(5) -0.037(5) 0.013(4) -0.025(4)
C55 0.123(6) 0.143(7) 0.047(4) -0.052(4) 0.004(4) -0.033(5)
C56 0.115(5) 0.077(5) 0.112(6) -0.050(4) 0.003(5) -0.037(4)
C57 0.068(4) 0.081(5) 0.085(5) -0.029(4) -0.025(4) -0.021(3)

loop_
_atom_type_symbol
_atom_type_description
_atom_type_scat_dispersion_real
_atom_type_scat_dispersion_imag
_atom_type_scat_source
C C 0.0033 0.0016 'International Tables Vol C Tables 4.2.6.8 and 6.1.1.4'
H H 0.0000 0.0000 'International Tables Vol C Tables 4.2.6.8 and 6.1.1.4'
N N 0.0061 0.0033 'International Tables Vol C Tables 4.2.6.8 and 6.1.1.4'
O O 0.0106 0.0060 'International Tables Vol C Tables 4.2.6.8 and 6.1.1.4'
Zn Zn 0.2839 1.4301 'International Tables Vol C Tables 4.2.6.8 and 6.1.1.4'

loop_
_geom_angle_atom_site_label_1
_geom_angle_atom_site_label_2
_geom_angle_atom_site_label_3
_geom_angle
_geom_angle_site_symmetry_1
_geom_angle_site_symmetry_3
O2 Zn O1 111.16(14) . .
O2 Zn N1 134.74(15) . .
O1 Zn N1 97.43(13) . .
O2 Zn N2 113.55(16) . .
O1 Zn N2 110.65(16) . .
N1 Zn N2 86.11(16) . .
C22 O1 Zn 124.8(3) . .
C45 O2 Zn 116.8(3) . .
C5 O3 C15 113.8(4) . .
C47 O4 C57 113.8(4) . .
C2 N1 C3 109.4(3) . .
C2 N1 C20 109.8(3) . .
C3 N1 C20 104.6(3) . .
C2 N1 Zn 106.6(3) . .
C3 N1 Zn 120.3(3) . .
C20 N1 Zn 105.8(2) . .
C16 N2 C18 114.1(5) . .
C16 N2 C1 108.9(5) . .
C18 N2 C1 108.9(5) . .
C16 N2 Zn 110.0(4) . .
C18 N2 Zn 113.6(4) . .
C1 N2 Zn 100.4(3) . .
N2 C1 C2 112.3(5) . .
N2 C1 H1A 109.1 . .
C2 C1 H1A 109.1 . .
N2 C1 H1B 109.2 . .
C2 C1 H1B 109.1 . .
H1A C1 H1B 107.9 . .
N1 C2 C1 113.5(4) . .
N1 C2 H2A 108.9 . .
C1 C2 H2A 108.9 . .
N1 C2 H2B 108.9 . .
C1 C2 H2B 108.9 . .
H2A C2 H2B 107.7 . .
N1 C3 C4 114.6(4) . .
N1 C3 H3A 108.6 . .
C4 C3 H3A 108.6 . .
N1 C3 H3B 108.6 . .
C4 C3 H3B 108.6 . .
H3A C3 H3B 107.6 . .
C5 C4 C9 118.6(5) . .
C5 C4 C3 123.3(4) . .
C9 C4 C3 118.1(4) . .
O3 C5 C4 119.2(4) . .
O3 C5 C6 119.4(4) . .
C4 C5 C6 121.4(4) . .
C7 C6 C5 116.5(4) . .
C7 C6 C10 120.9(5) . .
C5 C6 C10 122.5(5) . .
C6 C7 C8 124.8(5) . .
C6 C7 H7 117.6 . .
C8 C7 H7 117.6 . .
C9 C8 C7 116.6(5) . .
C9 C8 C14 119.3(5) . .
C7 C8 C14 124.1(5) . .
C8 C9 C4 122.0(5) . .
C8 C9 H9 119.0 . .
C4 C9 H9 119.0 . .
C12 C10 C13 108.2(5) . .
C12 C10 C11 108.1(6) . .
C13 C10 C11 107.1(5) . .
C12 C10 C6 110.9(5) . .
C13 C10 C6 112.1(5) . .
C11 C10 C6 110.2(5) . .
C10 C11 H11A 109.5 . .
C10 C11 H11B 109.5 . .
H11A C11 H11B 109.5 . .
C10 C11 H11C 109.5 . .
H11A C11 H11C 109.5 . .
H11B C11 H11C 109.5 . .
C10 C12 H12A 109.5 . .
C10 C12 H12B 109.5 . .
H12A C12 H12B 109.5 . .
C10 C12 H12C 109.5 . .
H12A C12 H12C 109.5 . .
H12B C12 H12C 109.5 . .
C10 C13 H13A 109.5 . .
C10 C13 H13B 109.5 . .
H13A C13 H13B 109.5 . .
C10 C13 H13C 109.5 . .
H13A C13 H13C 109.5 . .
H13B C13 H13C 109.5 . .
C8 C14 H14A 109.5 . .
C8 C14 H14B 109.5 . .
H14A C14 H14B 109.5 . .
C8 C14 H14C 109.5 . .
H14A C14 H14C 109.5 . .
H14B C14 H14C 109.5 . .
O3 C15 H15A 109.5 . .
O3 C15 H15B 109.5 . .
H15A C15 H15B 109.5 . .
O3 C15 H15C 109.5 . .
H15A C15 H15C 109.5 . .
H15B C15 H15C 109.5 . .
N2 C16 C17 116.6(6) . .
N2 C16 C17' 103.3(13) . .
C17 C16 C17' 94.9(14) . .
N2 C16 H16A 108.1 . .
C17 C16 H16A 108.1 . .
C17' C16 H16A 19.4 . .
N2 C16 H16B 108.1 . .
C17 C16 H16B 108.2 . .
C17' C16 H16B 125.9 . .
H16A C16 H16B 107.3 . .
N2 C16 H16C 108.7 . .
C17 C16 H16C 120.0 . .
C17' C16 H16C 111.1 . .
H16A C16 H16C 91.9 . .
H16B C16 H16C 16.5 . .
N2 C16 H16D 112.0 . .
C17 C16 H16D 15.9 . .
C17' C16 H16D 110.8 . .
H16A C16 H16D 123.1 . .
H16B C16 H16D 96.6 . .
H16C C16 H16D 110.7 . .
C16 C17 H16D 25.1 . .
C16 C17 H17A 109.5 . .
H16D C17 H17A 123.8 . .
C16 C17 H17B 109.5 . .
H16D C17 H17B 116.2 . .
C16 C17 H17C 109.5 . .
H16D C17 H17C 84.7 . .
C16 C17' H17D 109.4 . .
C16 C17' H17E 109.4 . .
H17D C17' H17E 109.5 . .
C16 C17' H17F 109.5 . .
H17D C17' H17F 109.5 . .
H17E C17' H17F 109.5 . .
N2 C18 C19 111.2(6) . .
N2 C18 C19' 120.2(16) . .
C19 C18 C19' 102.5(15) . .
N2 C18 H18A 109.4 . .
C19 C18 H18A 109.4 . .
C19' C18 H18A 10.8 . .
N2 C18 H18B 109.4 . .
C19 C18 H18B 109.4 . .
C19' C18 H18B 103.5 . .
H18A C18 H18B 108.0 . .
N2 C18 H18C 107.3 . .
C19 C18 H18C 109.3 . .
C19' C18 H18C 105.8 . .
H18A C18 H18C 110.2 . .
H18B C18 H18C 2.5 . .
N2 C18 H18D 108.3 . .
C19 C18 H18D 3.9 . .
C19' C18 H18D 106.4 . .
H18A C18 H18D 113.1 . .
H18B C18 H18D 108.6 . .
H18C C18 H18D 108.4 . .
C18 C19 H18D 6.8 . .
C18 C19 H19A 109.5 . .
H18D C19 H19A 109.8 . .
C18 C19 H19B 109.5 . .
H18D C19 H19B 115.1 . .
C18 C19 H19C 109.5 . .
H18D C19 H19C 103.3 . .
C18 C19' H19D 109.5 . .
C18 C19' H19E 109.4 . .
H19D C19' H19E 109.5 . .
C18 C19' H19F 109.5 . .
H19D C19' H19F 109.5 . .
H19E C19' H19F 109.5 . .
C21 C20 N1 117.6(4) . .
C21 C20 H20A 107.9 . .
N1 C20 H20A 107.9 . .
C21 C20 H20B 107.9 . .
N1 C20 H20B 107.9 . .
H20A C20 H20B 107.2 . .
C22 C21 C26 120.5(4) . .
C22 C21 C20 121.1(4) . .
C26 C21 C20 118.2(4) . .
O1 C22 C21 119.6(4) . .
O1 C22 C23 122.0(4) . .
C21 C22 C23 118.4(5) . .
C24 C23 C22 118.7(5) . .
C24 C23 C27 120.1(4) . .
C22 C23 C27 121.2(5) . .
C23 C24 C25 123.6(5) . .
C23 C24 H24 118.2 . .
C25 C24 H24 118.2 . .
C26 C25 C24 116.8(5) . .
C26 C25 C34 123.3(5) . .
C24 C25 C34 119.9(5) . .
C25 C26 C21 121.4(5) . .
C25 C26 H26 119.3 . .
C21 C26 H26 119.3 . .
C28 C27 C23 107.9(5) . .
C28 C27 C41 113.4(5) . .
C23 C27 C41 110.3(4) . .
C28 C27 C42 107.1(5) . .
C23 C27 C42 112.3(4) . .
C41 C27 C42 106.0(5) . .
C33 C28 C29 117.9(7) . .
C33 C28 C27 119.7(7) . .
C29 C28 C27 122.3(7) . .
C30 C29 C28 118.5(9) . .
C30 C29 H29 120.8 . .
C28 C29 H29 120.8 . .
C31 C30 C29 123.1(12) . .
C31 C30 H30 118.5 . .
C29 C30 H30 118.5 . .
C32 C31 C30 117.3(14) . .
C32 C31 H31 121.4 . .
C30 C31 H31 121.4 . .
C31 C32 C33 121.7(12) . .
C31 C32 H32 119.1 . .
C33 C32 H32 119.2 . .
C28 C33 C32 121.6(9) . .
C28 C33 H33 119.2 . .
C32 C33 H33 119.2 . .
C43 C34 C35 109.1(5) . .
C43 C34 C44 107.1(5) . .
C35 C34 C44 112.2(5) . .
C43 C34 C25 112.3(4) . .
C35 C34 C25 108.4(4) . .
C44 C34 C25 107.7(5) . .
C40 C35 C36 115.3(7) . .
C40 C35 C34 125.5(7) . .
C36 C35 C34 119.2(6) . .
C37 C36 C35 123.9(8) . .
C37 C36 H36 118.1 . .
C35 C36 H36 118.1 . .
C36 C37 C38 117.7(11) . .
C36 C37 H37 121.1 . .
C38 C37 H37 121.1 . .
C39 C38 C37 121.9(12) . .
C39 C38 H38 119.1 . .
C37 C38 H38 119.1 . .
C38 C39 C40 117.5(11) . .
C38 C39 H39 121.2 . .
C40 C39 H39 121.2 . .
C35 C40 C39 123.6(9) . .
C35 C40 H40 118.2 . .
C39 C40 H40 118.2 . .
C27 C41 H41A 109.5 . .
C27 C41 H41B 109.5 . .
H41A C41 H41B 109.5 . .
C27 C41 H41C 109.5 . .
H41A C41 H41C 109.5 . .
H41B C41 H41C 109.5 . .
C27 C42 H42A 109.5 . .
C27 C42 H42B 109.5 . .
H42A C42 H42B 109.5 . .
C27 C42 H42C 109.5 . .
H42A C42 H42C 109.5 . .
H42B C42 H42C 109.5 . .
C34 C43 H43A 109.5 . .
C34 C43 H43B 109.5 . .
H43A C43 H43B 109.5 . .
C34 C43 H43C 109.5 . .
H43A C43 H43C 109.5 . .
H43B C43 H43C 109.5 . .
C34 C44 H44A 109.5 . .
C34 C44 H44B 109.5 . .
H44A C44 H44B 109.5 . .
C34 C44 H44C 109.5 . .
H44A C44 H44C 109.5 . .
H44B C44 H44C 109.5 . .
O2 C45 C46 110.6(4) . .
O2 C45 H45A 109.5 . .
C46 C45 H45A 109.5 . .
O2 C45 H45B 109.5 . .
C46 C45 H45B 109.5 . .
H45A C45 H45B 108.1 . .
C51 C46 C47 117.0(4) . .
C51 C46 C45 118.7(5) . .
C47 C46 C45 124.3(5) . .
C46 C47 O4 117.5(4) . .
C46 C47 C48 123.4(5) . .
O4 C47 C48 119.0(5) . .
C49 C48 C47 115.6(5) . .
C49 C48 C52 121.5(5) . .
C47 C48 C52 122.9(5) . .
C50 C49 C48 122.9(5) . .
C50 C49 H49 118.5 . .
C48 C49 H49 118.5 . .
C49 C50 C51 118.3(5) . .
C49 C50 C56 120.4(5) . .
C51 C50 C56 121.2(5) . .
C50 C51 C46 122.4(5) . .
C50 C51 H51 118.8 . .
C46 C51 H51 118.8 . .
C48 C52 C54 111.4(5) . .
C48 C52 C53 110.0(4) . .
C54 C52 C53 110.0(5) . .
C48 C52 C55 111.6(5) . .
C54 C52 C55 108.0(5) . .
C53 C52 C55 105.7(5) . .
C52 C53 H53A 109.5 . .
C52 C53 H53B 109.5 . .
H53A C53 H53B 109.5 . .
C52 C53 H53C 109.5 . .
H53A C53 H53C 109.5 . .
H53B C53 H53C 109.5 . .
C52 C54 H54A 109.5 . .
C52 C54 H54B 109.5 . .
H54A C54 H54B 109.5 . .
C52 C54 H54C 109.5 . .
H54A C54 H54C 109.5 . .
H54B C54 H54C 109.5 . .
C52 C55 H55A 109.5 . .
C52 C55 H55B 109.5 . .
H55A C55 H55B 109.5 . .
C52 C55 H55C 109.5 . .
H55A C55 H55C 109.5 . .
H55B C55 H55C 109.5 . .
C50 C56 H56A 109.5 . .
C50 C56 H56B 109.5 . .
H56A C56 H56B 109.5 . .
C50 C56 H56C 109.5 . .
H56A C56 H56C 109.5 . .
H56B C56 H56C 109.5 . .
O4 C57 H57A 109.5 . .
O4 C57 H57B 109.5 . .
H57A C57 H57B 109.5 . .
O4 C57 H57C 109.5 . .
H57A C57 H57C 109.5 . .
H57B C57 H57C 109.5 . .
C59 C58 C58 106(2) . 2_566
C59 C58 H58A 110.5 . .
C58 C58 H58A 110.6 2_566 .
C59 C58 H58B 110.4 . .
C58 C58 H58B 110.3 2_566 .
H58A C58 H58B 108.7 . .
C60 C59 C58 94.9(14) . .
C60 C59 H59A 112.7 . .
C58 C59 H59A 112.8 . .
C60 C59 H59B 112.8 . .
C58 C59 H59B 112.7 . .
H59A C59 H59B 110.2 . .
C59 C60 H60A 109.5 . .
C59 C60 H60B 109.6 . .
H60A C60 H60B 109.3 . .
C59 C60 H60C 109.7 . .
H60A C60 H60C 109.3 . .
H60B C60 H60C 109.3 . .

loop_
_geom_bond_atom_site_label_1
_geom_bond_atom_site_label_2
_geom_bond_distance
_geom_bond_site_symmetry_2
Zn O2 1.863(3) .
Zn O1 1.939(3) .
Zn N1 2.097(4) .
Zn N2 2.109(4) .
O1 C22 1.322(5) .
O2 C45 1.400(5) .
O3 C5 1.392(5) .
O3 C15 1.431(6) .
O4 C47 1.401(5) .
O4 C57 1.432(6) .
N1 C2 1.479(5) .
N1 C3 1.493(5) .
N1 C20 1.515(5) .
N2 C16 1.437(7) .
N2 C18 1.480(7) .
N2 C1 1.493(6) .
C1 C2 1.501(7) .
C1 H1A 0.9700 .
C1 H1B 0.9700 .
C2 H2A 0.9700 .
C2 H2B 0.9700 .
C3 C4 1.500(6) .
C3 H3A 0.9700 .
C3 H3B 0.9700 .
C4 C5 1.393(6) .
C4 C9 1.400(6) .
C5 C6 1.406(6) .
C6 C7 1.376(6) .
C6 C10 1.546(7) .
C7 C8 1.389(6) .
C7 H7 0.9300 .
C8 C9 1.383(6) .
C8 C14 1.485(6) .
C9 H9 0.9300 .
C10 C12 1.533(9) .
C10 C13 1.535(7) .
C10 C11 1.538(8) .
C11 H11A 0.9600 .
C11 H11B 0.9600 .
C11 H11C 0.9600 .
C12 H12A 0.9600 .
C12 H12B 0.9600 .
C12 H12C 0.9600 .
C13 H13A 0.9600 .
C13 H13B 0.9600 .
C13 H13C 0.9600 .
C14 H14A 0.9600 .
C14 H14B 0.9600 .
C14 H14C 0.9600 .
C15 H15A 0.9600 .
C15 H15B 0.9600 .
C15 H15C 0.9600 .
C16 C17 1.494(9) .
C16 C17' 1.553(17) .
C16 H16A 0.9700 .
C16 H16B 0.9700 .
C16 H16C 0.9631 .
C16 H16D 0.9653 .
C17 H16D 0.6243 .
C17 H17A 0.9600 .
C17 H17B 0.9600 .
C17 H17C 0.9600 .
C17' H17D 0.9600 .
C17' H17E 0.9600 .
C17' H17F 0.9600 .
C18 C19 1.501(9) .
C18 C19' 1.64(3) .
C18 H18A 0.9700 .
C18 H18B 0.9700 .
C18 H18C 0.9600 .
C18 H18D 0.9553 .
C19 H18D 0.5515 .
C19 H19A 0.9600 .
C19 H19B 0.9600 .
C19 H19C 0.9600 .
C19' H19D 0.9600 .
C19' H19E 0.9600 .
C19' H19F 0.9600 .
C20 C21 1.491(6) .
C20 H20A 0.9700 .
C20 H20B 0.9700 .
C21 C22 1.396(6) .
C21 C26 1.398(6) .
C22 C23 1.404(6) .
C23 C24 1.382(6) .
C23 C27 1.538(6) .
C24 C25 1.389(6) .
C24 H24 0.9300 .
C25 C26 1.379(6) .
C25 C34 1.540(6) .
C26 H26 0.9300 .
C27 C28 1.515(8) .
C27 C41 1.539(7) .
C27 C42 1.553(7) .
C28 C33 1.361(9) .
C28 C29 1.402(8) .
C29 C30 1.381(12) .
C29 H29 0.9300 .
C30 C31 1.361(14) .
C30 H30 0.9300 .
C31 C32 1.354(13) .
C31 H31 0.9300 .
C32 C33 1.369(12) .
C32 H32 0.9300 .
C33 H33 0.9300 .
C34 C43 1.509(7) .
C34 C35 1.514(8) .
C34 C44 1.538(8) .
C35 C40 1.342(8) .
C35 C36 1.384(8) .
C36 C37 1.360(10) .
C36 H36 0.9300 .
C37 C38 1.363(11) .
C37 H37 0.9300 .
C38 C39 1.350(13) .
C38 H38 0.9300 .
C39 C40 1.398(11) .
C39 H39 0.9300 .
C40 H40 0.9300 .
C41 H41A 0.9600 .
C41 H41B 0.9600 .
C41 H41C 0.9600 .
C42 H42A 0.9600 .
C42 H42B 0.9600 .
C42 H42C 0.9600 .
C43 H43A 0.9600 .
C43 H43B 0.9600 .
C43 H43C 0.9600 .
C44 H44A 0.9600 .
C44 H44B 0.9600 .
C44 H44C 0.9600 .
C45 C46 1.502(6) .
C45 H45A 0.9700 .
C45 H45B 0.9700 .
C46 C51 1.385(6) .
C46 C47 1.389(6) .
C47 C48 1.401(6) .
C48 C49 1.398(7) .
C48 C52 1.523(7) .
C49 C50 1.377(7) .
C49 H49 0.9300 .
C50 C51 1.379(6) .
C50 C56 1.522(7) .
C51 H51 0.9300 .
C52 C54 1.527(7) .
C52 C53 1.531(8) .
C52 C55 1.550(7) .
C53 H53A 0.9600 .
C53 H53B 0.9600 .
C53 H53C 0.9600 .
C54 H54A 0.9600 .
C54 H54B 0.9600 .
C54 H54C 0.9600 .
C55 H55A 0.9600 .
C55 H55B 0.9600 .
C55 H55C 0.9600 .
C56 H56A 0.9600 .
C56 H56B 0.9600 .
C56 H56C 0.9600 .
C57 H57A 0.9600 .
C57 H57B 0.9600 .
C57 H57C 0.9600 .
C58 C59 1.488(17) .
C58 C58 1.500(17) 2_566
C58 H58A 0.9700 .
C58 H58B 0.9700 .
C59 C60 1.472(15) .
C59 H59A 0.9700 .
C59 H59B 0.9700 .
C60 H60A 0.9614 .
C60 H60B 0.9614 .
C60 H60C 0.9614 .

loop_
_geom_torsion_atom_site_label_1
_geom_torsion_atom_site_label_2
_geom_torsion_atom_site_label_3
_geom_torsion_atom_site_label_4
_geom_torsion
_geom_torsion_site_symmetry_1
O2 Zn O1 C22 -172.3(4) .
N1 Zn O1 C22 -28.0(4) .
N2 Zn O1 C22 60.6(4) .
O1 Zn O2 C45 -25.2(4) .
N1 Zn O2 C45 -150.6(3) .
N2 Zn O2 C45 100.3(4) .
O2 Zn N1 C2 -127.7(3) .
O1 Zn N1 C2 102.4(3) .
N2 Zn N1 C2 -8.0(3) .
O2 Zn N1 C3 -2.6(4) .
O1 Zn N1 C3 -132.5(3) .
N2 Zn N1 C3 117.1(3) .
O2 Zn N1 C20 115.4(3) .
O1 Zn N1 C20 -14.5(3) .
N2 Zn N1 C20 -124.8(3) .
O2 Zn N2 C16 -77.7(5) .
O1 Zn N2 C16 48.1(5) .
N1 Zn N2 C16 144.6(4) .
O2 Zn N2 C18 51.7(4) .
O1 Zn N2 C18 177.5(4) .
N1 Zn N2 C18 -86.1(4) .
O2 Zn N2 C1 167.7(3) .
O1 Zn N2 C1 -66.5(4) .
N1 Zn N2 C1 29.9(3) .
C16 N2 C1 C2 -163.7(5) .
C18 N2 C1 C2 71.2(6) .
Zn N2 C1 C2 -48.3(5) .
C3 N1 C2 C1 -148.8(4) .
C20 N1 C2 C1 96.9(5) .
Zn N1 C2 C1 -17.2(5) .
N2 C1 C2 N1 47.0(6) .
C2 N1 C3 C4 71.3(5) .
C20 N1 C3 C4 -171.1(4) .
Zn N1 C3 C4 -52.5(5) .
N1 C3 C4 C5 -98.9(5) .
N1 C3 C4 C9 79.4(5) .
C15 O3 C5 C4 -75.6(6) .
C15 O3 C5 C6 105.9(5) .
C9 C4 C5 O3 177.6(4) .
C3 C4 C5 O3 -4.2(7) .
C9 C4 C5 C6 -3.9(7) .
C3 C4 C5 C6 174.4(5) .
O3 C5 C6 C7 -177.9(5) .
C4 C5 C6 C7 3.6(7) .
O3 C5 C6 C10 5.3(8) .
C4 C5 C6 C10 -173.2(5) .
C5 C6 C7 C8 0.3(8) .
C10 C6 C7 C8 177.2(5) .
C6 C7 C8 C9 -3.7(8) .
C6 C7 C8 C14 176.9(5) .
C7 C8 C9 C4 3.3(8) .
C14 C8 C9 C4 -177.2(5) .
C5 C4 C9 C8 0.3(7) .
C3 C4 C9 C8 -178.0(5) .
C7 C6 C10 C12 117.4(6) .
C5 C6 C10 C12 -66.0(7) .
C7 C6 C10 C13 -3.7(8) .
C5 C6 C10 C13 172.9(5) .
C7 C6 C10 C11 -122.9(6) .
C5 C6 C10 C11 53.7(8) .
C18 N2 C16 C17 56.8(9) .
C1 N2 C16 C17 -65.1(9) .
Zn N2 C16 C17 -174.2(7) .
C18 N2 C16 C17' -45.7(14) .
C1 N2 C16 C17' -167.6(13) .
Zn N2 C16 C17' 83.3(13) .
C16 N2 C18 C19 58.8(7) .
C1 N2 C18 C19 -179.3(6) .
Zn N2 C18 C19 -68.4(7) .
C16 N2 C18 C19' -60.9(18) .
C1 N2 C18 C19' 61.0(17) .
Zn N2 C18 C19' 171.9(16) .
C2 N1 C20 C21 -59.6(5) .
C3 N1 C20 C21 -176.9(4) .
Zn N1 C20 C21 55.1(4) .
N1 C20 C21 C22 -63.8(6) .
N1 C20 C21 C26 121.3(5) .
Zn O1 C22 C21 33.0(7) .
Zn O1 C22 C23 -148.4(4) .
C26 C21 C22 O1 -173.6(4) .
C20 C21 C22 O1 11.7(7) .
C26 C21 C22 C23 7.8(8) .
C20 C21 C22 C23 -167.0(4) .
O1 C22 C23 C24 174.3(5) .
C21 C22 C23 C24 -7.0(8) .
O1 C22 C23 C27 -3.0(8) .
C21 C22 C23 C27 175.7(5) .
C22 C23 C24 C25 0.8(9) .
C27 C23 C24 C25 178.2(5) .
C23 C24 C25 C26 4.7(9) .
C23 C24 C25 C34 -176.4(5) .
C24 C25 C26 C21 -3.9(8) .
C34 C25 C26 C21 177.2(5) .
C22 C21 C26 C25 -2.2(8) .
C20 C21 C26 C25 172.7(5) .
C24 C23 C27 C28 -103.6(6) .
C22 C23 C27 C28 73.7(7) .
C24 C23 C27 C41 132.0(5) .
C22 C23 C27 C41 -50.7(7) .
C24 C23 C27 C42 14.1(8) .
C22 C23 C27 C42 -168.6(5) .
C23 C27 C28 C33 57.4(7) .
C41 C27 C28 C33 179.9(5) .
C42 C27 C28 C33 -63.6(7) .
C23 C27 C28 C29 -125.2(6) .
C41 C27 C28 C29 -2.8(8) .
C42 C27 C28 C29 113.7(6) .
C33 C28 C29 C30 0.7(11) .
C27 C28 C29 C30 -176.8(7) .
C28 C29 C30 C31 -0.4(16) .
C29 C30 C31 C32 -0.1(19) .
C30 C31 C32 C33 0.2(18) .
C29 C28 C33 C32 -0.6(11) .
C27 C28 C33 C32 176.9(7) .
C31 C32 C33 C28 0.1(15) .
C26 C25 C34 C43 -20.8(8) .
C24 C25 C34 C43 160.4(6) .
C26 C25 C34 C35 -141.5(5) .
C24 C25 C34 C35 39.7(7) .
C26 C25 C34 C44 96.9(6) .
C24 C25 C34 C44 -81.9(7) .
C43 C34 C35 C40 110.2(6) .
C44 C34 C35 C40 -8.3(8) .
C25 C34 C35 C40 -127.2(6) .
C43 C34 C35 C36 -69.0(6) .
C44 C34 C35 C36 172.5(5) .
C25 C34 C35 C36 53.6(7) .
C40 C35 C36 C37 3.8(9) .
C34 C35 C36 C37 -176.9(6) .
C35 C36 C37 C38 -2.5(11) .
C36 C37 C38 C39 1.2(14) .
C37 C38 C39 C40 -1.5(15) .
C36 C35 C40 C39 -4.0(10) .
C34 C35 C40 C39 176.7(7) .
C38 C39 C40 C35 3.0(13) .
Zn O2 C45 C46 175.0(3) .
O2 C45 C46 C51 40.1(6) .
O2 C45 C46 C47 -138.3(5) .
C51 C46 C47 O4 175.4(4) .
C45 C46 C47 O4 -6.2(7) .
C51 C46 C47 C48 -7.0(7) .
C45 C46 C47 C48 171.5(5) .
C57 O4 C47 C46 -71.4(6) .
C57 O4 C47 C48 110.8(5) .
C46 C47 C48 C49 6.5(8) .
O4 C47 C48 C49 -175.9(5) .
C46 C47 C48 C52 -171.8(5) .
O4 C47 C48 C52 5.9(7) .
C47 C48 C49 C50 -1.7(8) .
C52 C48 C49 C50 176.6(5) .
C48 C49 C50 C51 -2.2(9) .
C48 C49 C50 C56 177.2(6) .
C49 C50 C51 C46 1.7(8) .
C56 C50 C51 C46 -177.6(5) .
C47 C46 C51 C50 2.6(8) .
C45 C46 C51 C50 -175.9(5) .
C49 C48 C52 C54 118.7(6) .
C47 C48 C52 C54 -63.2(7) .
C49 C48 C52 C53 -119.0(6) .
C47 C48 C52 C53 59.1(7) .
C49 C48 C52 C55 -2.0(8) .
C47 C48 C52 C55 176.1(5) .
C58 C58 C59 C60 -167(2) 2_566
